data_4066355
loop_
_publ_author_name
'Urtel, Heiko'
'Meier, Claudia'
'Rominger, Frank'
'Hofmann, Peter'

_publ_section_title
;
 Neutralcis-Alkyl Olefin Rhodium(I) Complexes: Models of Intermediates in
 Late Transition Metal Olefin Polymerization with Surprising
 Structure&#x2020;
;
_journal_issue 21
_journal_name_full Organometallics
_journal_page_first 5496
_journal_paper_doi 10.1021/om100413m
_journal_volume 29
_journal_year 2010
_chemical_formula_sum 'C20 H41 Cl N P2 Rh'
_chemical_formula_weight 495.84
_chemical_name_common 'in manuscript 5a'
_chemical_name_systematic
; 
 ? 
;
_space_group_IT_number 7
_symmetry_cell_setting monoclinic
_symmetry_space_group_name_Hall 'P -2yac'
_symmetry_space_group_name_H-M 'P 1 n 1'
_atom_sites_solution_hydrogens geom
_atom_sites_solution_primary direct
_atom_sites_solution_secondary difmap
_audit_creation_method SHELXL-97
_cell_angle_alpha 90.00
_cell_angle_beta 97.3310(10)
_cell_angle_gamma 90.00
_cell_formula_units_Z 4
_cell_length_a 10.95150(10)
_cell_length_b 14.1024(2)
_cell_length_c 15.33100(10)
_cell_measurement_reflns_used 7608
_cell_measurement_temperature 200(2)
_cell_volume 2348.40(4)
_computing_cell_refinement 'Bruker SMART'
_computing_data_collection 'Bruker SMART'
_computing_data_reduction 'Bruker SHELXTL'
_computing_molecular_graphics 'Bruker SHELXTL'
_computing_publication_material 'Bruker SHELXTL'
_computing_structure_refinement 'SHELXL-97 (Sheldrick, 2008)'
_computing_structure_solution 'SHELXS-97 (Sheldrick, 2008)'
_diffrn_ambient_temperature 200(2)
_diffrn_measured_fraction_theta_full 0.999
_diffrn_measured_fraction_theta_max 0.999
_diffrn_measurement_device_type 'CCD area detector'
_diffrn_measurement_method 'omega scans'
_diffrn_radiation_monochromator graphite
_diffrn_radiation_source 'normal-focus sealed tube'
_diffrn_radiation_type MoK\a
_diffrn_radiation_wavelength 0.71073
_diffrn_reflns_av_R_equivalents 0.0268
_diffrn_reflns_av_sigmaI/netI 0.0332
_diffrn_reflns_limit_h_max 14
_diffrn_reflns_limit_h_min -14
_diffrn_reflns_limit_k_max 18
_diffrn_reflns_limit_k_min -18
_diffrn_reflns_limit_l_max 19
_diffrn_reflns_limit_l_min -19
_diffrn_reflns_number 23754
_diffrn_reflns_theta_full 27.44
_diffrn_reflns_theta_max 27.44
_diffrn_reflns_theta_min 1.44
_exptl_absorpt_coefficient_mu 0.982
_exptl_absorpt_correction_T_max 0.92
_exptl_absorpt_correction_T_min 0.80
_exptl_absorpt_correction_type multi-scan
_exptl_absorpt_process_details
;
Sheldrick, G. M. (2008). <i>SADABS</i>. University of G\"ottingen, Germany.
;
_exptl_crystal_colour red
_exptl_crystal_density_diffrn 1.402
_exptl_crystal_density_method 'not measured'
_exptl_crystal_description polyhedron
_exptl_crystal_F_000 1040
_exptl_crystal_size_max .30
_exptl_crystal_size_mid .14
_exptl_crystal_size_min .10
_refine_diff_density_max 0.364
_refine_diff_density_min -0.544
_refine_diff_density_rms 0.058
_refine_ls_abs_structure_details 'Flack H D (1983), Acta Cryst. A39, 876-881'
_refine_ls_abs_structure_Flack -0.029(13)
_refine_ls_extinction_method none
_refine_ls_goodness_of_fit_ref 1.066
_refine_ls_hydrogen_treatment mixed
_refine_ls_matrix_type full
_refine_ls_number_parameters 499
_refine_ls_number_reflns 10640
_refine_ls_number_restraints 2
_refine_ls_restrained_S_all 1.066
_refine_ls_R_factor_all 0.0300
_refine_ls_R_factor_gt 0.0234
_refine_ls_shift/su_max 0.002
_refine_ls_shift/su_mean 0.000
_refine_ls_structure_factor_coef Fsqd
_refine_ls_weighting_details 'calc w=1/[\s^2^(Fo^2^)+(0.0226P)^2^+0.2487P] where P=(Fo^2^+2Fc^2^)/3'
_refine_ls_weighting_scheme calc
_refine_ls_wR_factor_gt 0.0504
_refine_ls_wR_factor_ref 0.0529
_reflns_number_gt 9552
_reflns_number_total 10640
_reflns_threshold_expression >2sigma(I)
_cod_data_source_file om100413m_si_001.cif
_cod_data_source_block hu18
_cod_depositor_comments
;
The following automatic conversions were performed:

'_symmetry_cell_setting' value 'Monoclinic' changed to 'monoclinic'
according to /home/saulius/struct/CIF-dictionaries/cif_core.dic
dictionary named 'cif_core.dic' version 2.4.1 from 2010-06-29.

Automatic conversion script
Id: cif_fix_values 1715 2011-07-08 13:25:40Z adriana 
;
_cod_original_sg_symbol_H-M Pn
_cod_database_code 4066355

loop_
_symmetry_equiv_pos_as_xyz
'x, y, z'
'x+1/2, -y, z+1/2'

loop_
_atom_site_label
_atom_site_type_symbol
_atom_site_fract_x
_atom_site_fract_y
_atom_site_fract_z
_atom_site_U_iso_or_equiv
_atom_site_adp_type
_atom_site_occupancy
_atom_site_symmetry_multiplicity
_atom_site_calc_flag
_atom_site_refinement_flags
Rh1_1 Rh -0.113825(12) -0.483011(14) -0.162703(10) 0.01611(6) Uani 1 1 d .
P1_1 P -0.30163(7) -0.50087(6) -0.25144(5) 0.01609(15) Uani 1 1 d .
P2_1 P -0.06507(6) -0.50632(4) -0.30117(4) 0.01690(13) Uani 1 1 d .
Cl1_1 Cl -0.20195(6) -0.44594(6) -0.03229(4) 0.03109(15) Uani 1 1 d .
C1_1 C 0.0122(3) -0.5779(2) -0.0933(2) 0.0304(6) Uani 1 1 d .
H1A_1 H 0.048(3) -0.619(2) -0.1266(18) 0.026(8) Uiso 1 1 d .
H1B_1 H -0.022(3) -0.609(3) -0.058(2) 0.058(12) Uiso 1 1 d .
C2_1 C 0.0604(3) -0.4880(2) -0.0757(2) 0.0263(8) Uani 1 1 d .
H2_1 H 0.039(3) -0.456(2) -0.030(2) 0.036(9) Uiso 1 1 d .
C3_1 C 0.1689(3) -0.4549(2) -0.1104(2) 0.0335(7) Uani 1 1 d .
N1_1 N 0.2560(3) -0.4277(3) -0.1365(2) 0.0544(8) Uani 1 1 d .
C10_1 C -0.2278(2) -0.52297(19) -0.35272(17) 0.0217(5) Uani 1 1 d .
H10A_1 H -0.2527 -0.4758 -0.3994 0.026 Uiso 1 1 calc R
H10B_1 H -0.2436 -0.5879 -0.3760 0.026 Uiso 1 1 calc R
C11_1 C -0.3899(2) -0.61155(17) -0.22779(17) 0.0240(5) Uani 1 1 d .
C12_1 C -0.4578(3) -0.6562(2) -0.3115(2) 0.0381(7) Uani 1 1 d .
H12A_1 H -0.3977 -0.6782 -0.3492 0.057 Uiso 1 1 calc R
H12B_1 H -0.5121 -0.6090 -0.3432 0.057 Uiso 1 1 calc R
H12C_1 H -0.5069 -0.7102 -0.2956 0.057 Uiso 1 1 calc R
C13_1 C -0.2989(3) -0.6839(2) -0.1827(2) 0.0374(7) Uani 1 1 d .
H13A_1 H -0.3420 -0.7436 -0.1746 0.056 Uiso 1 1 calc R
H13B_1 H -0.2632 -0.6594 -0.1252 0.056 Uiso 1 1 calc R
H13C_1 H -0.2332 -0.6951 -0.2192 0.056 Uiso 1 1 calc R
C14_1 C -0.4819(3) -0.5885(2) -0.1626(2) 0.0393(7) Uani 1 1 d .
H14A_1 H -0.5198 -0.6473 -0.1451 0.059 Uiso 1 1 calc R
H14B_1 H -0.5460 -0.5460 -0.1909 0.059 Uiso 1 1 calc R
H14C_1 H -0.4384 -0.5574 -0.1105 0.059 Uiso 1 1 calc R
C15_1 C -0.4146(2) -0.39882(17) -0.27534(17) 0.0224(5) Uani 1 1 d .
C16_1 C -0.3520(3) -0.3187(2) -0.3202(2) 0.0446(8) Uani 1 1 d .
H16A_1 H -0.4075 -0.2640 -0.3286 0.067 Uiso 1 1 calc R
H16B_1 H -0.3322 -0.3405 -0.3774 0.067 Uiso 1 1 calc R
H16C_1 H -0.2761 -0.3001 -0.2833 0.067 Uiso 1 1 calc R
C17_1 C -0.5314(3) -0.4258(2) -0.3359(2) 0.0362(7) Uani 1 1 d .
H17A_1 H -0.5777 -0.4731 -0.3067 0.054 Uiso 1 1 calc R
H17B_1 H -0.5089 -0.4523 -0.3907 0.054 Uiso 1 1 calc R
H17C_1 H -0.5824 -0.3692 -0.3491 0.054 Uiso 1 1 calc R
C18_1 C -0.4490(3) -0.3588(2) -0.18826(19) 0.0367(7) Uani 1 1 d .
H18A_1 H -0.4952 -0.2997 -0.1998 0.055 Uiso 1 1 calc R
H18B_1 H -0.3738 -0.3463 -0.1480 0.055 Uiso 1 1 calc R
H18C_1 H -0.4998 -0.4050 -0.1615 0.055 Uiso 1 1 calc R
C21_1 C 0.0164(2) -0.61399(18) -0.34105(17) 0.0246(6) Uani 1 1 d .
C22_1 C -0.0435(3) -0.70483(19) -0.3106(2) 0.0349(7) Uani 1 1 d .
H22A_1 H 0.0042 -0.7601 -0.3252 0.052 Uiso 1 1 calc R
H22B_1 H -0.1279 -0.7100 -0.3404 0.052 Uiso 1 1 calc R
H22C_1 H -0.0449 -0.7023 -0.2469 0.052 Uiso 1 1 calc R
C23_1 C 0.1540(3) -0.6179(2) -0.3032(2) 0.0337(7) Uani 1 1 d .
H23A_1 H 0.1625 -0.6075 -0.2395 0.051 Uiso 1 1 calc R
H23B_1 H 0.1990 -0.5684 -0.3307 0.051 Uiso 1 1 calc R
H23C_1 H 0.1877 -0.6801 -0.3154 0.051 Uiso 1 1 calc R
C24_1 C 0.0044(3) -0.6149(2) -0.44266(18) 0.0318(6) Uani 1 1 d .
H24A_1 H 0.0418 -0.6729 -0.4624 0.048 Uiso 1 1 calc R
H24B_1 H 0.0467 -0.5595 -0.4631 0.048 Uiso 1 1 calc R
H24C_1 H -0.0828 -0.6128 -0.4668 0.048 Uiso 1 1 calc R
C25_1 C -0.0034(2) -0.39459(18) -0.35133(18) 0.0245(5) Uani 1 1 d .
C26_1 C -0.0160(3) -0.31329(19) -0.28651(19) 0.0311(6) Uani 1 1 d .
H26A_1 H 0.0062 -0.2533 -0.3126 0.047 Uiso 1 1 calc R
H26B_1 H 0.0390 -0.3248 -0.2319 0.047 Uiso 1 1 calc R
H26C_1 H -0.1013 -0.3099 -0.2736 0.047 Uiso 1 1 calc R
C27_1 C 0.1350(3) -0.4001(2) -0.3616(2) 0.0351(7) Uani 1 1 d .
H27A_1 H 0.1470 -0.4449 -0.4087 0.053 Uiso 1 1 calc R
H27B_1 H 0.1813 -0.4217 -0.3063 0.053 Uiso 1 1 calc R
H27C_1 H 0.1644 -0.3372 -0.3765 0.053 Uiso 1 1 calc R
C28_1 C -0.0741(3) -0.3715(2) -0.44168(18) 0.0330(6) Uani 1 1 d .
H28A_1 H -0.0348 -0.3178 -0.4676 0.049 Uiso 1 1 calc R
H28B_1 H -0.1593 -0.3550 -0.4350 0.049 Uiso 1 1 calc R
H28C_1 H -0.0734 -0.4269 -0.4802 0.049 Uiso 1 1 calc R
Rh1_2 Rh -0.313501(13) -0.982163(14) -0.432176(10) 0.01604(6) Uani 1 1 d .
P1_2 P -0.50250(7) -0.97906(5) -0.52007(5) 0.01603(17) Uani 1 1 d .
P2_2 P -0.26897(6) -1.00411(4) -0.57153(4) 0.01522(13) Uani 1 1 d .
Cl1_2 Cl -0.38839(7) -0.92697(6) -0.30161(4) 0.03502(17) Uani 1 1 d .
C1_2 C -0.2118(3) -1.0947(2) -0.3686(2) 0.0305(6) Uani 1 1 d .
H1A_2 H -0.188(3) -1.144(2) -0.4083(19) 0.027(8) Uiso 1 1 d .
H1B_2 H -0.265(3) -1.117(2) -0.336(2) 0.033(8) Uiso 1 1 d .
C2_2 C -0.1435(3) -1.0106(3) -0.3450(2) 0.0288(8) Uani 1 1 d .
H2_2 H -0.156(2) -0.9832(17) -0.2916(18) 0.011(6) Uiso 1 1 d .
C3_2 C -0.0284(3) -0.9924(2) -0.3774(2) 0.0350(7) Uani 1 1 d .
N1_2 N 0.0636(3) -0.9744(2) -0.4013(2) 0.0551(8) Uani 1 1 d .
C10_2 C -0.4336(2) -1.00077(17) -0.62364(17) 0.0188(5) Uani 1 1 d .
H10A_2 H -0.4498 -0.9482 -0.6664 0.023 Uiso 1 1 calc R
H10B_2 H -0.4606 -1.0617 -0.6518 0.023 Uiso 1 1 calc R
C11_2 C -0.6108(2) -1.07945(18) -0.50090(16) 0.0213(5) Uani 1 1 d .
C12_2 C -0.6310(3) -1.0790(2) -0.40362(18) 0.0318(6) Uani 1 1 d .
H12A_2 H -0.6793 -1.1348 -0.3912 0.048 Uiso 1 1 calc R
H12B_2 H -0.6755 -1.0213 -0.3909 0.048 Uiso 1 1 calc R
H12C_2 H -0.5512 -1.0805 -0.3666 0.048 Uiso 1 1 calc R
C13_2 C -0.7340(2) -1.0759(2) -0.5602(2) 0.0338(7) Uani 1 1 d .
H13A_2 H -0.7193 -1.0692 -0.6216 0.051 Uiso 1 1 calc R
H13B_2 H -0.7820 -1.0216 -0.5437 0.051 Uiso 1 1 calc R
H13C_2 H -0.7798 -1.1345 -0.5534 0.051 Uiso 1 1 calc R
C14_2 C -0.5488(3) -1.17421(18) -0.5171(2) 0.0313(6) Uani 1 1 d .
H14A_2 H -0.4657 -1.1754 -0.4846 0.047 Uiso 1 1 calc R
H14B_2 H -0.5436 -1.1815 -0.5801 0.047 Uiso 1 1 calc R
H14C_2 H -0.5974 -1.2263 -0.4970 0.047 Uiso 1 1 calc R
C15_2 C -0.5921(2) -0.86416(18) -0.53635(17) 0.0232(5) Uani 1 1 d .
C16_2 C -0.6738(3) -0.8579(2) -0.62580(18) 0.0339(7) Uani 1 1 d .
H16A_2 H -0.7170 -0.7969 -0.6303 0.051 Uiso 1 1 calc R
H16B_2 H -0.7341 -0.9096 -0.6306 0.051 Uiso 1 1 calc R
H16C_2 H -0.6223 -0.8632 -0.6733 0.051 Uiso 1 1 calc R
C17_2 C -0.4979(3) -0.78441(18) -0.53272(19) 0.0314(6) Uani 1 1 d .
H17A_2 H -0.5406 -0.7232 -0.5376 0.047 Uiso 1 1 calc R
H17B_2 H -0.4489 -0.7914 -0.5815 0.047 Uiso 1 1 calc R
H17C_2 H -0.4437 -0.7873 -0.4768 0.047 Uiso 1 1 calc R
C18_2 C -0.6695(3) -0.8484(2) -0.46035(19) 0.0323(6) Uani 1 1 d .
H18A_2 H -0.6170 -0.8558 -0.4040 0.049 Uiso 1 1 calc R
H18B_2 H -0.7363 -0.8951 -0.4644 0.049 Uiso 1 1 calc R
H18C_2 H -0.7045 -0.7844 -0.4644 0.049 Uiso 1 1 calc R
C21_2 C -0.2041(2) -1.11529(16) -0.61921(16) 0.0204(5) Uani 1 1 d .
C22_2 C -0.2138(3) -1.1087(2) -0.72053(17) 0.0295(6) Uani 1 1 d .
H22A_2 H -0.1841 -1.1679 -0.7439 0.044 Uiso 1 1 calc R
H22B_2 H -0.1635 -1.0557 -0.7369 0.044 Uiso 1 1 calc R
H22C_2 H -0.2998 -1.0985 -0.7450 0.044 Uiso 1 1 calc R
C23_2 C -0.0682(2) -1.13160(19) -0.57980(19) 0.0278(6) Uani 1 1 d .
H23A_2 H -0.0594 -1.1209 -0.5161 0.042 Uiso 1 1 calc R
H23B_2 H -0.0151 -1.0873 -0.6067 0.042 Uiso 1 1 calc R
H23C_2 H -0.0443 -1.1969 -0.5916 0.042 Uiso 1 1 calc R
C24_2 C -0.2779(2) -1.20165(17) -0.59661(18) 0.0258(6) Uani 1 1 d .
H24A_2 H -0.2375 -1.2595 -0.6138 0.039 Uiso 1 1 calc R
H24B_2 H -0.3613 -1.1981 -0.6284 0.039 Uiso 1 1 calc R
H24C_2 H -0.2823 -1.2028 -0.5332 0.039 Uiso 1 1 calc R
C25_2 C -0.1874(2) -0.89545(17) -0.61240(17) 0.0231(5) Uani 1 1 d .
C26_2 C -0.2563(3) -0.85614(19) -0.69810(18) 0.0304(6) Uani 1 1 d .
H26A_2 H -0.3368 -0.8320 -0.6871 0.046 Uiso 1 1 calc R
H26B_2 H -0.2678 -0.9068 -0.7422 0.046 Uiso 1 1 calc R
H26C_2 H -0.2084 -0.8046 -0.7198 0.046 Uiso 1 1 calc R
C27_2 C -0.0516(3) -0.9148(2) -0.6266(2) 0.0346(7) Uani 1 1 d .
H27A_2 H -0.0498 -0.9574 -0.6769 0.052 Uiso 1 1 calc R
H27B_2 H -0.0080 -0.9443 -0.5737 0.052 Uiso 1 1 calc R
H27C_2 H -0.0115 -0.8548 -0.6381 0.052 Uiso 1 1 calc R
C28_2 C -0.1810(3) -0.81923(18) -0.54009(19) 0.0305(6) Uani 1 1 d .
H28A_2 H -0.1530 -0.7592 -0.5629 0.046 Uiso 1 1 calc R
H28B_2 H -0.1230 -0.8394 -0.4895 0.046 Uiso 1 1 calc R
H28C_2 H -0.2628 -0.8106 -0.5218 0.046 Uiso 1 1 calc R

loop_
_atom_site_aniso_label
_atom_site_aniso_U_11
_atom_site_aniso_U_22
_atom_site_aniso_U_33
_atom_site_aniso_U_23
_atom_site_aniso_U_13
_atom_site_aniso_U_12
Rh1_1 0.01548(13) 0.01896(13) 0.01368(14) -0.00003(9) 0.00110(10) -0.00045(9)
P1_1 0.0142(3) 0.0177(3) 0.0164(4) 0.0003(3) 0.0021(3) -0.0015(3)
P2_1 0.0158(3) 0.0194(3) 0.0157(3) -0.0008(2) 0.0031(2) 0.0009(2)
Cl1_1 0.0282(4) 0.0477(4) 0.0187(3) -0.0051(3) 0.0077(3) -0.0017(3)
C1_1 0.0331(16) 0.0338(16) 0.0219(15) 0.0054(12) -0.0053(12) 0.0073(13)
C2_1 0.0205(16) 0.0361(19) 0.0203(18) 0.0006(13) -0.0050(13) 0.0043(13)
C3_1 0.0211(15) 0.0440(17) 0.0325(16) -0.0069(13) -0.0082(12) 0.0014(13)
N1_1 0.0282(15) 0.077(2) 0.0576(19) -0.0130(16) 0.0037(13) -0.0086(15)
C10_1 0.0173(12) 0.0293(13) 0.0185(13) -0.0012(11) 0.0017(10) -0.0008(10)
C11_1 0.0256(14) 0.0186(12) 0.0292(14) -0.0003(10) 0.0092(11) -0.0050(10)
C12_1 0.0396(18) 0.0292(15) 0.0431(18) -0.0064(13) -0.0037(14) -0.0125(13)
C13_1 0.0389(17) 0.0248(14) 0.0481(18) 0.0125(13) 0.0049(14) -0.0036(12)
C14_1 0.0405(18) 0.0316(16) 0.0509(19) -0.0012(14) 0.0260(15) -0.0111(13)
C15_1 0.0165(12) 0.0216(12) 0.0288(14) 0.0012(10) 0.0020(10) 0.0011(10)
C16_1 0.0294(16) 0.0308(16) 0.077(2) 0.0215(16) 0.0177(16) 0.0078(13)
C17_1 0.0279(15) 0.0357(16) 0.0421(18) -0.0035(13) -0.0068(13) 0.0048(12)
C18_1 0.0432(18) 0.0308(15) 0.0363(17) -0.0067(13) 0.0062(14) 0.0068(13)
C21_1 0.0261(14) 0.0247(13) 0.0235(13) -0.0060(10) 0.0055(11) 0.0067(11)
C22_1 0.0368(17) 0.0240(14) 0.0438(18) -0.0045(12) 0.0050(14) 0.0032(12)
C23_1 0.0259(15) 0.0376(16) 0.0377(17) -0.0034(13) 0.0045(13) 0.0115(12)
C24_1 0.0327(16) 0.0360(15) 0.0279(15) -0.0121(12) 0.0093(12) 0.0034(12)
C25_1 0.0237(14) 0.0241(13) 0.0269(14) 0.0032(11) 0.0078(11) -0.0020(10)
C26_1 0.0283(15) 0.0258(14) 0.0391(16) -0.0025(12) 0.0044(12) -0.0028(11)
C27_1 0.0255(15) 0.0365(16) 0.0453(18) 0.0016(13) 0.0127(13) -0.0066(12)
C28_1 0.0361(16) 0.0354(15) 0.0289(15) 0.0113(12) 0.0094(12) -0.0005(12)
Rh1_2 0.01695(14) 0.01788(12) 0.01271(13) -0.00019(9) -0.00033(10) -0.00063(9)
P1_2 0.0153(4) 0.0186(4) 0.0140(4) -0.0003(3) 0.0012(3) 0.0018(3)
P2_2 0.0155(3) 0.0150(3) 0.0153(3) 0.0006(2) 0.0023(2) 0.0008(2)
Cl1_2 0.0339(4) 0.0510(4) 0.0201(3) -0.0112(3) 0.0034(3) 0.0041(3)
C1_2 0.0339(16) 0.0292(15) 0.0263(15) 0.0102(12) -0.0040(12) 0.0015(12)
C2_2 0.0241(17) 0.0388(19) 0.0215(17) 0.0010(14) -0.0049(13) 0.0040(14)
C3_2 0.0263(16) 0.0480(18) 0.0279(16) -0.0042(13) -0.0076(12) 0.0013(13)
N1_2 0.0252(15) 0.089(2) 0.0497(18) -0.0070(16) 0.0013(13) -0.0098(15)
C10_2 0.0185(13) 0.0215(12) 0.0159(12) -0.0013(9) 0.0003(10) 0.0018(9)
C11_2 0.0173(12) 0.0255(13) 0.0215(13) -0.0022(10) 0.0048(10) -0.0024(10)
C12_2 0.0340(16) 0.0355(15) 0.0280(15) 0.0002(12) 0.0116(12) -0.0078(12)
C13_2 0.0200(14) 0.0432(17) 0.0369(16) -0.0068(13) -0.0017(12) -0.0073(12)
C14_2 0.0298(15) 0.0217(13) 0.0448(17) 0.0021(12) 0.0138(13) -0.0021(11)
C15_2 0.0238(13) 0.0227(12) 0.0233(13) 0.0018(10) 0.0045(10) 0.0076(10)
C16_2 0.0292(15) 0.0396(16) 0.0319(16) 0.0058(13) -0.0003(12) 0.0140(13)
C17_2 0.0372(16) 0.0220(13) 0.0366(16) -0.0003(11) 0.0112(13) 0.0048(12)
C18_2 0.0329(16) 0.0333(15) 0.0331(16) -0.0030(12) 0.0130(13) 0.0089(12)
C21_2 0.0201(13) 0.0179(12) 0.0238(13) -0.0009(10) 0.0045(10) 0.0044(10)
C22_2 0.0319(15) 0.0336(15) 0.0240(14) -0.0043(11) 0.0077(11) 0.0025(12)
C23_2 0.0195(13) 0.0252(13) 0.0386(16) -0.0011(12) 0.0035(11) 0.0053(10)
C24_2 0.0245(14) 0.0205(12) 0.0327(15) -0.0017(11) 0.0044(11) -0.0001(10)
C25_2 0.0244(14) 0.0198(12) 0.0258(14) 0.0044(10) 0.0059(11) -0.0037(10)
C26_2 0.0360(16) 0.0268(14) 0.0291(15) 0.0086(11) 0.0076(12) 0.0012(12)
C27_2 0.0268(15) 0.0290(15) 0.0502(19) 0.0057(13) 0.0135(14) -0.0041(12)
C28_2 0.0322(16) 0.0212(13) 0.0378(16) -0.0001(12) 0.0028(12) -0.0048(11)

loop_
_atom_type_symbol
_atom_type_description
_atom_type_scat_dispersion_real
_atom_type_scat_dispersion_imag
_atom_type_scat_source
C C 0.0033 0.0016 'International Tables Vol C Tables 4.2.6.8 and 6.1.1.4'
H H 0.0000 0.0000 'International Tables Vol C Tables 4.2.6.8 and 6.1.1.4'
N N 0.0061 0.0033 'International Tables Vol C Tables 4.2.6.8 and 6.1.1.4'
P P 0.1023 0.0942 'International Tables Vol C Tables 4.2.6.8 and 6.1.1.4'
Cl Cl 0.1484 0.1585 'International Tables Vol C Tables 4.2.6.8 and 6.1.1.4'
Rh Rh -1.1178 0.9187 'International Tables Vol C Tables 4.2.6.8 and 6.1.1.4'

loop_
_geom_angle_atom_site_label_1
_geom_angle_atom_site_label_2
_geom_angle_atom_site_label_3
_geom_angle
C1_1 Rh1_1 C2_1 37.63(12)
C1_1 Rh1_1 P2_1 99.33(9)
C2_1 Rh1_1 P2_1 105.91(10)
C1_1 Rh1_1 P1_1 134.24(9)
C2_1 Rh1_1 P1_1 171.80(9)
P2_1 Rh1_1 P1_1 74.62(3)
C1_1 Rh1_1 Cl1_1 91.44(9)
C2_1 Rh1_1 Cl1_1 84.87(10)
P2_1 Rh1_1 Cl1_1 168.63(2)
P1_1 Rh1_1 Cl1_1 95.26(3)
C10_1 P1_1 C11_1 107.90(12)
C10_1 P1_1 C15_1 107.83(12)
C11_1 P1_1 C15_1 108.93(12)
C10_1 P1_1 Rh1_1 93.45(8)
C11_1 P1_1 Rh1_1 114.28(9)
C15_1 P1_1 Rh1_1 122.32(9)
C10_1 P2_1 C21_1 102.99(12)
C10_1 P2_1 C25_1 107.44(12)
C21_1 P2_1 C25_1 108.93(12)
C10_1 P2_1 Rh1_1 95.04(8)
C21_1 P2_1 Rh1_1 126.18(9)
C25_1 P2_1 Rh1_1 113.10(9)
C2_1 C1_1 Rh1_1 74.13(18)
C1_1 C2_1 C3_1 122.3(3)
C1_1 C2_1 Rh1_1 68.24(18)
C3_1 C2_1 Rh1_1 117.5(2)
N1_1 C3_1 C2_1 178.6(3)
P1_1 C10_1 P2_1 96.78(12)
C13_1 C11_1 C12_1 108.8(2)
C13_1 C11_1 C14_1 106.9(2)
C12_1 C11_1 C14_1 110.0(2)
C13_1 C11_1 P1_1 108.47(18)
C12_1 C11_1 P1_1 112.52(19)
C14_1 C11_1 P1_1 109.99(18)
C17_1 C15_1 C16_1 107.4(2)
C17_1 C15_1 C18_1 109.9(2)
C16_1 C15_1 C18_1 107.0(2)
C17_1 C15_1 P1_1 113.70(18)
C16_1 C15_1 P1_1 109.10(17)
C18_1 C15_1 P1_1 109.56(18)
C22_1 C21_1 C23_1 106.8(2)
C22_1 C21_1 C24_1 108.3(2)
C23_1 C21_1 C24_1 109.3(2)
C22_1 C21_1 P2_1 109.40(18)
C23_1 C21_1 P2_1 112.49(18)
C24_1 C21_1 P2_1 110.35(18)
C28_1 C25_1 C26_1 110.5(2)
C28_1 C25_1 C27_1 107.9(2)
C26_1 C25_1 C27_1 105.9(2)
C28_1 C25_1 P2_1 112.00(18)
C26_1 C25_1 P2_1 106.82(18)
C27_1 C25_1 P2_1 113.60(19)
C1_2 Rh1_2 C2_2 38.70(12)
C1_2 Rh1_2 P2_2 99.67(9)
C2_2 Rh1_2 P2_2 106.36(10)
C1_2 Rh1_2 P1_2 131.50(8)
C2_2 Rh1_2 P1_2 170.05(10)
P2_2 Rh1_2 P1_2 74.89(3)
C1_2 Rh1_2 Cl1_2 94.35(9)
C2_2 Rh1_2 Cl1_2 84.50(10)
P2_2 Rh1_2 Cl1_2 165.97(3)
P1_2 Rh1_2 Cl1_2 95.98(3)
C10_2 P1_2 C11_2 109.78(11)
C10_2 P1_2 C15_2 106.68(11)
C11_2 P1_2 C15_2 109.61(12)
C10_2 P1_2 Rh1_2 93.62(8)
C11_2 P1_2 Rh1_2 115.18(8)
C15_2 P1_2 Rh1_2 120.08(9)
C10_2 P2_2 C21_2 104.03(11)
C10_2 P2_2 C25_2 107.63(11)
C21_2 P2_2 C25_2 108.65(12)
C10_2 P2_2 Rh1_2 95.00(8)
C21_2 P2_2 Rh1_2 127.46(8)
C25_2 P2_2 Rh1_2 111.28(8)
C2_2 C1_2 Rh1_2 73.75(18)
C1_2 C2_2 C3_2 121.1(3)
C1_2 C2_2 Rh1_2 67.56(17)
C3_2 C2_2 Rh1_2 118.2(2)
N1_2 C3_2 C2_2 177.2(4)
P1_2 C10_2 P2_2 96.47(12)
C13_2 C11_2 C14_2 107.9(2)
C13_2 C11_2 C12_2 110.6(2)
C14_2 C11_2 C12_2 106.4(2)
C13_2 C11_2 P1_2 113.95(19)
C14_2 C11_2 P1_2 109.09(17)
C12_2 C11_2 P1_2 108.56(17)
C17_2 C15_2 C16_2 107.7(2)
C17_2 C15_2 C18_2 107.5(2)
C16_2 C15_2 C18_2 110.6(2)
C17_2 C15_2 P1_2 106.84(17)
C16_2 C15_2 P1_2 113.47(18)
C18_2 C15_2 P1_2 110.44(18)
C24_2 C21_2 C22_2 107.8(2)
C24_2 C21_2 C23_2 107.6(2)
C22_2 C21_2 C23_2 109.9(2)
C24_2 C21_2 P2_2 109.59(17)
C22_2 C21_2 P2_2 110.80(17)
C23_2 C21_2 P2_2 111.04(17)
C26_2 C25_2 C28_2 109.7(2)
C26_2 C25_2 C27_2 108.6(2)
C28_2 C25_2 C27_2 105.5(2)
C26_2 C25_2 P2_2 111.70(18)
C28_2 C25_2 P2_2 107.62(17)
C27_2 C25_2 P2_2 113.54(18)

loop_
_geom_bond_atom_site_label_1
_geom_bond_atom_site_label_2
_geom_bond_distance
Rh1_1 C1_1 2.110(3)
Rh1_1 C2_1 2.185(3)
Rh1_1 P2_1 2.2780(7)
Rh1_1 P1_1 2.3303(8)
Rh1_1 Cl1_1 2.3864(6)
P1_1 C10_1 1.866(3)
P1_1 C11_1 1.895(3)
P1_1 C15_1 1.903(3)
P2_1 C10_1 1.870(3)
P2_1 C21_1 1.901(2)
P2_1 C25_1 1.914(3)
C1_1 C2_1 1.387(5)
C2_1 C3_1 1.440(5)
C3_1 N1_1 1.147(4)
C11_1 C13_1 1.529(4)
C11_1 C12_1 1.534(4)
C11_1 C14_1 1.541(4)
C15_1 C17_1 1.529(4)
C15_1 C16_1 1.531(4)
C15_1 C18_1 1.539(4)
C21_1 C22_1 1.538(4)
C21_1 C23_1 1.545(4)
C21_1 C24_1 1.547(4)
C25_1 C28_1 1.533(4)
C25_1 C26_1 1.535(4)
C25_1 C27_1 1.546(4)
Rh1_2 C1_2 2.105(3)
Rh1_2 C2_2 2.186(3)
Rh1_2 P2_2 2.2724(7)
Rh1_2 P1_2 2.3217(8)
Rh1_2 Cl1_2 2.3884(7)
P1_2 C10_2 1.868(3)
P1_2 C11_2 1.894(3)
P1_2 C15_2 1.894(3)
P2_2 C10_2 1.877(3)
P2_2 C21_2 1.905(2)
P2_2 C25_2 1.919(3)
C1_2 C2_2 1.424(4)
C2_2 C3_2 1.436(5)
C3_2 N1_2 1.143(4)
C11_2 C13_2 1.529(4)
C11_2 C14_2 1.534(4)
C11_2 C12_2 1.536(4)
C15_2 C17_2 1.522(4)
C15_2 C16_2 1.541(4)
C15_2 C18_2 1.542(4)
C21_2 C24_2 1.526(3)
C21_2 C22_2 1.546(3)
C21_2 C23_2 1.550(3)
C25_2 C26_2 1.533(4)
C25_2 C28_2 1.539(4)
C25_2 C27_2 1.554(4)
